data_1558827
loop_
_publ_author_name
'Imani, Zeynab'
'Mundlapati, V. Rao'
'Goldsztejn, Gildas'
'Brenner, Valerie'
'Gloaguen, Eric'
'Guillot, R\'egis'
'Baltaze, Jean-Pierre'
'Le Barbu-Debus, Katia'
'Robin, Sylvie'
'Zehnacker, Anne'
'MONS, Michel'
'Aitken, David J.'

_publ_section_title
;
 Conformation control through concurrent N--H&#x00B7;&#x00B7;&#x00B7;S and
 N--H&#x00B7;&#x00B7;&#x00B7;O=C hydrogen bonding and hyperconjugation
 effects
;
_journal_name_full 'Chemical Science'
_journal_paper_doi 10.1039/D0SC03339A
_journal_year 2020
_chemical_formula_moiety 'C17 H21 N3 O4 S2'
_chemical_formula_sum 'C17 H21 N3 O4 S2'
_chemical_formula_weight 395.49
_space_group_crystal_system triclinic
_space_group_IT_number 2
_space_group_name_Hall '-P 1'
_space_group_name_H-M_alt 'P -1'
_atom_sites_solution_hydrogens geom
_audit_creation_method SHELXL-2018/3
_audit_update_record
;
2020-02-20 deposited with the CCDC.	2020-08-11 downloaded from the CCDC.
;
_cell_angle_alpha 66.73(6)
_cell_angle_beta 84.29(5)
_cell_angle_gamma 75.73(5)
_cell_formula_units_Z 6
_cell_length_a 11.823(11)
_cell_length_b 14.91(2)
_cell_length_c 17.77(3)
_cell_measurement_reflns_used 9806
_cell_measurement_temperature 100(1)
_cell_measurement_theta_max 67.45
_cell_measurement_theta_min 2.70
_cell_volume 2789(7)
_computing_cell_refinement 'Bruker SAINT'
_computing_data_collection 'Bruker APEX3'
_computing_data_reduction 'Bruker SAINT'
_computing_structure_refinement 'SHELXL-2018/3 (Sheldrick, 2018)'
_computing_structure_solution 'SHELXS-97 (Sheldrick 2008)'
_diffrn_ambient_temperature 100(1)
_diffrn_measured_fraction_theta_full 0.963
_diffrn_measured_fraction_theta_max 0.963
_diffrn_measurement_device_type 'Bruker VENTURE PHOTON100 CMOS'
_diffrn_measurement_method '\f and \w scans'
_diffrn_radiation_probe neutron
_diffrn_radiation_type CuK\a
_diffrn_radiation_wavelength 1.54178
_diffrn_reflns_av_R_equivalents 0.0724
_diffrn_reflns_av_unetI/netI 0.0581
_diffrn_reflns_Laue_measured_fraction_full 0.963
_diffrn_reflns_Laue_measured_fraction_max 0.963
_diffrn_reflns_limit_h_max 12
_diffrn_reflns_limit_h_min -14
_diffrn_reflns_limit_k_max 17
_diffrn_reflns_limit_k_min -17
_diffrn_reflns_limit_l_max 21
_diffrn_reflns_limit_l_min -21
_diffrn_reflns_number 30314
_diffrn_reflns_point_group_measured_fraction_full 0.963
_diffrn_reflns_point_group_measured_fraction_max 0.963
_diffrn_reflns_theta_full 67.658
_diffrn_reflns_theta_max 67.658
_diffrn_reflns_theta_min 2.706
_exptl_absorpt_coefficient_mu 2.843
_exptl_absorpt_correction_T_max 0.9528
_exptl_absorpt_correction_T_min 0.7386
_exptl_absorpt_correction_type multi-scan
_exptl_absorpt_process_details 'Bruker APEX3'
_exptl_crystal_colour colorless
_exptl_crystal_density_diffrn 1.413
_exptl_crystal_description needle
_exptl_crystal_F_000 1248
_exptl_crystal_size_max 0.240
_exptl_crystal_size_mid 0.030
_exptl_crystal_size_min 0.020
_refine_diff_density_max 1.240
_refine_diff_density_min -0.707
_refine_diff_density_rms 0.109
_refine_ls_extinction_method none
_refine_ls_goodness_of_fit_ref 1.045
_refine_ls_hydrogen_treatment constr
_refine_ls_matrix_type full
_refine_ls_number_parameters 706
_refine_ls_number_reflns 9707
_refine_ls_number_restraints 0
_refine_ls_restrained_S_all 1.045
_refine_ls_R_factor_all 0.0743
_refine_ls_R_factor_gt 0.0605
_refine_ls_shift/su_max 0.001
_refine_ls_shift/su_mean 0.000
_refine_ls_structure_factor_coef Fsqd
_refine_ls_weighting_details 'w=1/[\s^2^(Fo^2^)+(0.1152P)^2^+1.6099P] where P=(Fo^2^+2Fc^2^)/3'
_refine_ls_weighting_scheme calc
_refine_ls_wR_factor_gt 0.1656
_refine_ls_wR_factor_ref 0.1779
_reflns_Friedel_coverage 0.000
_reflns_number_gt 7902
_reflns_number_total 9707
_reflns_threshold_expression 'I > 2\s(I)'
_cod_data_source_file d0sc03339a2.cif
_cod_data_source_block 2
_cod_database_code 1558827
_shelx_space_group_comment
;
The symmetry employed for this shelxl refinement is uniquely defined
by the following loop, which should always be used as a source of
symmetry information in preference to the above space-group names.
They are only intended as comments.
;
_shelx_estimated_absorpt_t_min 0.554
_shelx_estimated_absorpt_t_max 0.946

loop_
_space_group_symop_operation_xyz
'x, y, z'
'-x, -y, -z'

loop_
_atom_site_label
_atom_site_type_symbol
_atom_site_fract_x
_atom_site_fract_y
_atom_site_fract_z
_atom_site_U_iso_or_equiv
_atom_site_adp_type
_atom_site_occupancy
_atom_site_site_symmetry_order
_atom_site_calc_flag
_atom_site_refinement_flags_posn
_atom_site_refinement_flags_adp
_atom_site_refinement_flags_occupancy
_atom_site_disorder_assembly
_atom_site_disorder_group
C1 C 0.5928(3) 0.1161(2) 0.2516(2) 0.0264(7) Uani 1 1 d . . . . .
H1 H 0.575507 0.121941 0.303015 0.032 Uiso 1 1 calc R U . . .
C2 C 0.5196(3) 0.1756(3) 0.1857(2) 0.0319(8) Uani 1 1 d . . . . .
H2 H 0.453202 0.223502 0.191586 0.038 Uiso 1 1 calc R U . . .
C3 C 0.5429(3) 0.1656(3) 0.1111(2) 0.0324(8) Uani 1 1 d . . . . .
H3 H 0.491765 0.205767 0.066147 0.039 Uiso 1 1 calc R U . . .
C4 C 0.6398(3) 0.0979(3) 0.1021(2) 0.0274(7) Uani 1 1 d . . . . .
H4 H 0.655509 0.090804 0.051024 0.033 Uiso 1 1 calc R U . . .
C5 C 0.7151(3) 0.0394(2) 0.1679(2) 0.0215(7) Uani 1 1 d . . . . .
H5 H 0.783077 -0.006525 0.161291 0.026 Uiso 1 1 calc R U . . .
C6 C 0.6911(3) 0.0480(2) 0.24276(19) 0.0195(6) Uani 1 1 d . . . . .
C7 C 0.7693(3) -0.0145(2) 0.3161(2) 0.0244(7) Uani 1 1 d . . . . .
H7A H 0.820058 0.026324 0.321754 0.029 Uiso 1 1 calc R U . . .
H7B H 0.720240 -0.032351 0.366004 0.029 Uiso 1 1 calc R U . . .
C8 C 0.7841(2) -0.1753(2) 0.31618(17) 0.0165(6) Uani 1 1 d . . . . .
C9 C 0.8091(2) -0.3413(2) 0.32002(18) 0.0161(6) Uani 1 1 d . . . . .
C10 C 0.9069(3) -0.4332(2) 0.3227(2) 0.0207(6) Uani 1 1 d . . . . .
H10A H 0.986190 -0.420172 0.316446 0.025 Uiso 1 1 calc R U . . .
H10B H 0.894839 -0.462094 0.283417 0.025 Uiso 1 1 calc R U . . .
C11 C 0.7607(3) -0.3893(2) 0.40697(19) 0.0208(6) Uani 1 1 d . . . . .
H11A H 0.680087 -0.397557 0.407184 0.025 Uiso 1 1 calc R U . . .
H11B H 0.766546 -0.354188 0.442997 0.025 Uiso 1 1 calc R U . . .
C12 C 0.7179(2) -0.3140(2) 0.25421(18) 0.0158(6) Uani 1 1 d . . . . .
C13 C 0.6478(2) -0.2144(2) 0.11513(17) 0.0154(6) Uani 1 1 d . . . . .
C14 C 0.6929(3) -0.1439(2) 0.03366(18) 0.0187(6) Uani 1 1 d . . . . .
H14A H 0.760712 -0.120299 0.040963 0.022 Uiso 1 1 calc R U . . .
H14B H 0.631052 -0.086682 0.001488 0.022 Uiso 1 1 calc R U . . .
C15 C 0.6485(3) -0.2992(2) 0.08599(18) 0.0190(6) Uani 1 1 d . . . . .
H15A H 0.569647 -0.301609 0.073826 0.023 Uiso 1 1 calc R U . . .
H15B H 0.690664 -0.365891 0.123484 0.023 Uiso 1 1 calc R U . . .
C16 C 0.5263(2) -0.1631(2) 0.13545(17) 0.0159(6) Uani 1 1 d . . . . .
C17 C 0.4169(3) -0.0525(2) 0.2014(2) 0.0229(7) Uani 1 1 d . . . . .
H17A H 0.381394 -0.003880 0.149176 0.034 Uiso 1 1 calc R U . . .
H17B H 0.436187 -0.016858 0.232651 0.034 Uiso 1 1 calc R U . . .
H17C H 0.361894 -0.093352 0.232889 0.034 Uiso 1 1 calc R U . . .
N1 N 0.8572(2) -0.25601(19) 0.30894(15) 0.0159(5) Uani 1 1 d . . . . .
H1A H 0.931677 -0.257323 0.297873 0.019 Uiso 1 1 calc R U . . .
N2 N 0.7316(2) -0.24345(19) 0.18050(15) 0.0151(5) Uani 1 1 d . . . . .
H2A H 0.791041 -0.214695 0.171527 0.018 Uiso 1 1 calc R U . . .
N3 N 0.5223(2) -0.1168(2) 0.18605(16) 0.0195(5) Uani 1 1 d . . . . .
H3A H 0.586666 -0.125421 0.211483 0.023 Uiso 1 1 calc R U . . .
O1 O 0.84122(17) -0.10470(16) 0.31101(13) 0.0192(5) Uani 1 1 d . . . . .
O2 O 0.67893(17) -0.16604(16) 0.32504(13) 0.0194(5) Uani 1 1 d . . . . .
O3 O 0.63732(17) -0.35744(16) 0.26922(13) 0.0181(4) Uani 1 1 d . . . . .
O4 O 0.44006(17) -0.16045(17) 0.09992(13) 0.0213(5) Uani 1 1 d . . . . .
S1 S 0.87100(8) -0.50645(7) 0.42876(5) 0.0316(2) Uani 1 1 d . . . . .
S2 S 0.73252(6) -0.24316(7) -0.00623(5) 0.0240(2) Uani 1 1 d . . . . .
C18 C 0.3007(3) 0.4665(3) 0.0473(2) 0.0265(7) Uani 1 1 d . . . . .
H18 H 0.313169 0.397163 0.081070 0.032 Uiso 1 1 calc R U . . .
C19 C 0.2214(3) 0.5079(3) -0.0172(2) 0.0304(8) Uani 1 1 d . . . . .
H19 H 0.179753 0.466872 -0.027332 0.037 Uiso 1 1 calc R U . . .
C20 C 0.2034(3) 0.6091(3) -0.0666(2) 0.0287(8) Uani 1 1 d . . . . .
H20 H 0.149394 0.637258 -0.110617 0.034 Uiso 1 1 calc R U . . .
C21 C 0.2637(3) 0.6688(3) -0.0520(2) 0.0287(7) Uani 1 1 d . . . . .
H21 H 0.251198 0.738068 -0.085853 0.034 Uiso 1 1 calc R U . . .
C22 C 0.3429(3) 0.6275(3) 0.0123(2) 0.0240(7) Uani 1 1 d . . . . .
H22 H 0.384558 0.668736 0.022083 0.029 Uiso 1 1 calc R U . . .
C23 C 0.3614(3) 0.5261(2) 0.06235(19) 0.0201(6) Uani 1 1 d . . . . .
C24 C 0.4486(3) 0.4792(2) 0.13137(19) 0.0203(6) Uani 1 1 d . . . . .
H24A H 0.421657 0.423105 0.175535 0.024 Uiso 1 1 calc R U . . .
H24B H 0.524324 0.450962 0.111035 0.024 Uiso 1 1 calc R U . . .
C25 C 0.3770(2) 0.5775(2) 0.20914(17) 0.0139(6) Uani 1 1 d . . . . .
C26 C 0.3237(2) 0.6567(2) 0.30535(17) 0.0144(6) Uani 1 1 d . . . . .
C27 C 0.3754(3) 0.7098(2) 0.34846(18) 0.0187(6) Uani 1 1 d . . . . .
H27A H 0.321189 0.771485 0.349790 0.022 Uiso 1 1 calc R U . . .
H27B H 0.452307 0.723480 0.326265 0.022 Uiso 1 1 calc R U . . .
C28 C 0.3055(3) 0.5663(2) 0.38312(19) 0.0222(7) Uani 1 1 d . . . . .
H28A H 0.344189 0.500684 0.380384 0.027 Uiso 1 1 calc R U . . .
H28B H 0.222480 0.568500 0.398998 0.027 Uiso 1 1 calc R U . . .
C29 C 0.2104(2) 0.7227(2) 0.26172(18) 0.0149(6) Uani 1 1 d . . . . .
C30 C 0.1202(2) 0.8637(2) 0.14420(18) 0.0148(6) Uani 1 1 d . . . . .
C31 C 0.0622(3) 0.9374(2) 0.18543(18) 0.0173(6) Uani 1 1 d . . . . .
H31A H 0.108492 0.931367 0.231314 0.021 Uiso 1 1 calc R U . . .
H31B H -0.019099 0.933185 0.203157 0.021 Uiso 1 1 calc R U . . .
C32 C 0.1518(2) 0.9448(2) 0.06259(18) 0.0173(6) Uani 1 1 d . . . . .
H32A H 0.119265 0.944472 0.013511 0.021 Uiso 1 1 calc R U . . .
H32B H 0.236620 0.941867 0.055801 0.021 Uiso 1 1 calc R U . . .
C33 C 0.0344(2) 0.8119(2) 0.12654(17) 0.0155(6) Uani 1 1 d . . . . .
C34 C 0.0139(3) 0.6742(3) 0.0909(2) 0.0244(7) Uani 1 1 d . . . . .
H34A H -0.041185 0.648485 0.134557 0.037 Uiso 1 1 calc R U . . .
H34B H 0.067088 0.618165 0.081002 0.037 Uiso 1 1 calc R U . . .
H34C H -0.029179 0.719881 0.040679 0.037 Uiso 1 1 calc R U . . .
N4 N 0.4077(2) 0.62911(18) 0.24835(15) 0.0144(5) Uani 1 1 d . . . . .
H4A H 0.475891 0.645389 0.239735 0.017 Uiso 1 1 calc R U . . .
N5 N 0.2227(2) 0.79184(18) 0.18569(15) 0.0141(5) Uani 1 1 d . . . . .
H5A H 0.291826 0.792710 0.162285 0.017 Uiso 1 1 calc R U . . .
N6 N 0.0808(2) 0.7279(2) 0.11557(16) 0.0193(5) Uani 1 1 d . . . . .
H6 H 0.156242 0.702950 0.123599 0.023 Uiso 1 1 calc R U . . .
O5 O 0.46614(17) 0.54824(16) 0.16524(13) 0.0172(4) Uani 1 1 d . . . . .
O6 O 0.28064(17) 0.56117(16) 0.21279(13) 0.0180(4) Uani 1 1 d . . . . .
O7 O 0.11468(17) 0.71840(16) 0.29484(13) 0.0177(4) Uani 1 1 d . . . . .
O8 O -0.07099(17) 0.85171(16) 0.11873(13) 0.0179(4) Uani 1 1 d . . . . .
S3 S 0.38522(9) 0.60357(7) 0.44569(5) 0.0384(2) Uani 1 1 d . . . . .
S4 S 0.07128(7) 1.04729(6) 0.09260(5) 0.0249(2) Uani 1 1 d . . . . .
C35 C 0.2488(3) 0.2374(3) 0.2930(2) 0.0272(7) Uani 1 1 d . . . . .
H35 H 0.311066 0.190342 0.327341 0.033 Uiso 1 1 calc R U . . .
C36 C 0.2272(3) 0.3364(3) 0.2830(2) 0.0314(8) Uani 1 1 d . . . . .
H36 H 0.274327 0.357226 0.310390 0.038 Uiso 1 1 calc R U . . .
C37 C 0.1374(3) 0.4054(3) 0.2334(3) 0.0372(9) Uani 1 1 d . . . . .
H37 H 0.121822 0.473578 0.227178 0.045 Uiso 1 1 calc R U . . .
C38 C 0.0703(3) 0.3754(3) 0.1929(3) 0.0409(10) Uani 1 1 d . . . . .
H38 H 0.008321 0.422962 0.158568 0.049 Uiso 1 1 calc R U . . .
C39 C 0.0930(3) 0.2752(3) 0.2022(3) 0.0332(8) Uani 1 1 d . . . . .
H39 H 0.047753 0.255127 0.172981 0.040 Uiso 1 1 calc R U . . .
C40 C 0.1809(3) 0.2050(3) 0.2535(2) 0.0236(7) Uani 1 1 d . . . . .
C41 C 0.1980(3) 0.0965(3) 0.2689(2) 0.0264(7) Uani 1 1 d . . . . .
H41A H 0.196630 0.087587 0.216715 0.032 Uiso 1 1 calc R U . . .
H41B H 0.273963 0.058159 0.296030 0.032 Uiso 1 1 calc R U . . .
C42 C 0.1266(3) -0.0337(2) 0.37828(19) 0.0197(6) Uani 1 1 d . . . . .
C43 C 0.0433(3) -0.1525(2) 0.48941(18) 0.0169(6) Uani 1 1 d . . . . .
C44 C 0.0422(3) -0.2317(2) 0.45410(18) 0.0190(6) Uani 1 1 d . . . . .
H44A H 0.117100 -0.281884 0.461554 0.023 Uiso 1 1 calc R U . . .
H44B H 0.017353 -0.201936 0.396117 0.023 Uiso 1 1 calc R U . . .
C45 C -0.0718(3) -0.1635(2) 0.5388(2) 0.0227(7) Uani 1 1 d . . . . .
H45A H -0.139361 -0.108215 0.512503 0.027 Uiso 1 1 calc R U . . .
H45B H -0.064683 -0.173132 0.596644 0.027 Uiso 1 1 calc R U . . .
C46 C 0.1429(3) -0.1756(2) 0.54796(18) 0.0180(6) Uani 1 1 d . . . . .
C47 C 0.3075(3) -0.2985(2) 0.63110(19) 0.0196(6) Uani 1 1 d . . . . .
C48 C 0.2623(3) -0.2960(2) 0.71516(19) 0.0225(7) Uani 1 1 d . . . . .
H48A H 0.183732 -0.251955 0.712602 0.027 Uiso 1 1 calc R U . . .
H48B H 0.317711 -0.280116 0.743718 0.027 Uiso 1 1 calc R U . . .
C49 C 0.3497(3) -0.4132(2) 0.6631(2) 0.0248(7) Uani 1 1 d . . . . .
H49A H 0.434633 -0.436725 0.674125 0.030 Uiso 1 1 calc R U . . .
H49B H 0.326473 -0.442836 0.627728 0.030 Uiso 1 1 calc R U . . .
C50 C 0.4087(3) -0.2465(3) 0.5948(2) 0.0263(7) Uani 1 1 d . . . . .
C51 C 0.5044(4) -0.1445(4) 0.4750(3) 0.0519(12) Uani 1 1 d . . . . .
H51A H 0.496796 -0.085715 0.488730 0.078 Uiso 1 1 calc R U . . .
H51B H 0.500154 -0.123141 0.415471 0.078 Uiso 1 1 calc R U . . .
H51C H 0.579608 -0.190940 0.494789 0.078 Uiso 1 1 calc R U . . .
N7 N 0.0353(2) -0.05270(19) 0.42756(15) 0.0191(5) Uani 1 1 d . . . . .
H7 H -0.028515 -0.005472 0.422514 0.023 Uiso 1 1 calc R U . . .
N8 N 0.2124(2) -0.26755(19) 0.57371(16) 0.0189(5) Uani 1 1 d . . . . .
H8 H 0.200088 -0.311112 0.555264 0.023 Uiso 1 1 calc R U . . .
N9 N 0.4098(3) -0.1947(2) 0.51390(19) 0.0322(7) Uani 1 1 d . . . . .
H9 H 0.352740 -0.190705 0.483647 0.039 Uiso 1 1 calc R U . . .
O9 O 0.10253(19) 0.06176(16) 0.32176(14) 0.0235(5) Uani 1 1 d . . . . .
O10 O 0.2186(2) -0.09313(17) 0.38123(14) 0.0251(5) Uani 1 1 d . . . . .
O11 O 0.15583(18) -0.11075(16) 0.57116(13) 0.0208(5) Uani 1 1 d . . . . .
O12 O 0.4875(2) -0.2582(2) 0.64012(17) 0.0396(7) Uani 1 1 d . . . . .
S5 S -0.07138(8) -0.27948(7) 0.52568(6) 0.0305(2) Uani 1 1 d . . . . .
S6 S 0.26158(8) -0.42968(6) 0.75546(5) 0.0279(2) Uani 1 1 d . . . . .

loop_
_atom_site_aniso_label
_atom_site_aniso_U_11
_atom_site_aniso_U_22
_atom_site_aniso_U_33
_atom_site_aniso_U_23
_atom_site_aniso_U_13
_atom_site_aniso_U_12
C1 0.0269(17) 0.0180(16) 0.0312(18) -0.0069(14) 0.0061(14) -0.0064(13)
C2 0.0181(16) 0.0173(17) 0.044(2) 0.0014(15) 0.0042(14) 0.0004(13)
C3 0.0204(16) 0.0278(19) 0.034(2) 0.0070(15) -0.0058(14) -0.0089(14)
C4 0.0275(17) 0.0325(19) 0.0180(16) -0.0007(14) -0.0029(13) -0.0133(15)
C5 0.0203(15) 0.0201(16) 0.0209(16) -0.0057(13) -0.0018(12) -0.0019(12)
C6 0.0200(15) 0.0159(15) 0.0220(16) -0.0054(13) -0.0018(12) -0.0057(12)
C7 0.0319(18) 0.0198(17) 0.0220(16) -0.0098(14) -0.0048(13) -0.0022(13)
C8 0.0160(15) 0.0208(16) 0.0103(13) -0.0031(12) -0.0007(11) -0.0044(12)
C9 0.0123(14) 0.0185(16) 0.0176(15) -0.0067(12) -0.0014(11) -0.0033(11)
C10 0.0176(15) 0.0195(16) 0.0212(15) -0.0048(13) -0.0045(12) -0.0009(12)
C11 0.0217(15) 0.0216(16) 0.0156(15) -0.0030(12) -0.0009(12) -0.0055(12)
C12 0.0134(14) 0.0162(15) 0.0177(15) -0.0082(12) 0.0007(11) -0.0003(11)
C13 0.0152(14) 0.0177(15) 0.0101(13) -0.0016(11) -0.0003(11) -0.0042(11)
C14 0.0174(14) 0.0228(16) 0.0126(14) -0.0024(12) 0.0002(11) -0.0062(12)
C15 0.0177(15) 0.0233(16) 0.0164(14) -0.0075(13) -0.0009(11) -0.0054(12)
C16 0.0154(14) 0.0153(15) 0.0117(13) 0.0017(11) 0.0005(11) -0.0059(11)
C17 0.0175(15) 0.0216(17) 0.0279(17) -0.0097(14) 0.0020(12) -0.0020(12)
N1 0.0096(11) 0.0192(13) 0.0175(12) -0.0053(10) -0.0004(9) -0.0036(9)
N2 0.0107(11) 0.0187(13) 0.0143(12) -0.0038(10) -0.0021(9) -0.0044(9)
N3 0.0133(12) 0.0203(14) 0.0244(14) -0.0084(11) -0.0005(10) -0.0031(10)
O1 0.0185(10) 0.0173(11) 0.0209(11) -0.0057(9) -0.0038(8) -0.0035(8)
O2 0.0161(11) 0.0223(12) 0.0170(11) -0.0060(9) 0.0008(8) -0.0027(8)
O3 0.0141(10) 0.0194(11) 0.0199(11) -0.0049(9) 0.0007(8) -0.0071(8)
O4 0.0138(10) 0.0285(13) 0.0184(11) -0.0048(9) -0.0009(8) -0.0056(9)
S1 0.0362(5) 0.0246(5) 0.0215(4) -0.0008(3) -0.0056(3) 0.0036(4)
S2 0.0183(4) 0.0360(5) 0.0200(4) -0.0137(3) 0.0027(3) -0.0066(3)
C18 0.0277(17) 0.0224(17) 0.0295(18) -0.0115(15) 0.0001(14) -0.0035(13)
C19 0.0277(18) 0.037(2) 0.034(2) -0.0223(17) -0.0055(14) -0.0050(15)
C20 0.0239(17) 0.040(2) 0.0225(17) -0.0147(16) -0.0037(13) -0.0011(14)
C21 0.0290(18) 0.0303(19) 0.0240(17) -0.0083(15) -0.0009(14) -0.0050(14)
C22 0.0230(16) 0.0287(18) 0.0214(16) -0.0090(14) 0.0005(13) -0.0091(13)
C23 0.0177(15) 0.0254(17) 0.0195(15) -0.0136(13) 0.0035(12) -0.0018(12)
C24 0.0229(15) 0.0186(16) 0.0200(15) -0.0105(13) -0.0019(12) 0.0005(12)
C25 0.0143(14) 0.0112(14) 0.0134(13) -0.0031(11) -0.0020(10) -0.0003(11)
C26 0.0131(13) 0.0137(14) 0.0126(14) -0.0020(12) 0.0007(11) -0.0017(11)
C27 0.0199(15) 0.0192(16) 0.0124(14) -0.0030(12) -0.0042(11) -0.0002(12)
C28 0.0256(16) 0.0172(16) 0.0171(15) -0.0014(13) 0.0034(12) -0.0033(12)
C29 0.0156(14) 0.0146(14) 0.0158(14) -0.0078(12) 0.0004(11) -0.0028(11)
C30 0.0119(13) 0.0143(15) 0.0153(14) -0.0036(12) 0.0010(11) -0.0018(11)
C31 0.0168(14) 0.0163(15) 0.0160(14) -0.0040(12) 0.0004(11) -0.0031(11)
C32 0.0156(14) 0.0174(15) 0.0155(14) -0.0034(12) 0.0018(11) -0.0035(11)
C33 0.0150(14) 0.0179(15) 0.0089(13) -0.0009(11) 0.0028(10) -0.0038(11)
C34 0.0185(15) 0.0278(18) 0.0332(18) -0.0174(15) -0.0018(13) -0.0059(13)
N4 0.0101(11) 0.0144(12) 0.0170(12) -0.0043(10) 0.0008(9) -0.0029(9)
N5 0.0099(11) 0.0141(12) 0.0135(12) -0.0006(10) -0.0003(9) -0.0020(9)
N6 0.0105(12) 0.0245(14) 0.0242(14) -0.0115(11) -0.0027(10) -0.0018(10)
O5 0.0147(10) 0.0185(11) 0.0189(11) -0.0089(9) 0.0014(8) -0.0021(8)
O6 0.0152(10) 0.0163(11) 0.0228(11) -0.0076(9) 0.0012(8) -0.0044(8)
O7 0.0138(10) 0.0203(11) 0.0178(10) -0.0064(9) 0.0027(8) -0.0042(8)
O8 0.0125(10) 0.0186(11) 0.0201(11) -0.0054(9) -0.0011(8) -0.0020(8)
S3 0.0544(6) 0.0348(5) 0.0167(4) 0.0000(4) -0.0125(4) -0.0055(4)
S4 0.0297(4) 0.0152(4) 0.0234(4) -0.0029(3) 0.0025(3) -0.0023(3)
C35 0.0272(17) 0.0292(19) 0.0208(16) -0.0063(14) 0.0051(13) -0.0065(14)
C36 0.0295(18) 0.034(2) 0.037(2) -0.0170(17) 0.0120(15) -0.0179(16)
C37 0.0230(18) 0.026(2) 0.062(3) -0.0163(19) 0.0111(17) -0.0091(15)
C38 0.0249(19) 0.027(2) 0.063(3) -0.0075(19) -0.0051(17) -0.0061(15)
C39 0.0245(17) 0.0247(19) 0.046(2) -0.0063(17) -0.0062(15) -0.0077(14)
C40 0.0253(16) 0.0227(17) 0.0189(16) -0.0060(13) 0.0069(12) -0.0047(13)
C41 0.0284(17) 0.0232(18) 0.0238(17) -0.0081(14) 0.0067(13) -0.0031(13)
C42 0.0276(17) 0.0153(15) 0.0158(15) -0.0072(12) -0.0007(12) -0.0017(13)
C43 0.0220(15) 0.0125(14) 0.0126(14) -0.0030(12) -0.0018(11) 0.0000(11)
C44 0.0247(16) 0.0160(15) 0.0143(14) -0.0046(12) -0.0022(12) -0.0025(12)
C45 0.0225(16) 0.0233(17) 0.0223(16) -0.0112(14) 0.0020(12) -0.0021(13)
C46 0.0215(15) 0.0147(15) 0.0139(14) -0.0037(12) 0.0023(11) -0.0011(12)
C47 0.0202(15) 0.0189(16) 0.0167(15) -0.0070(13) -0.0042(12) 0.0030(12)
C48 0.0260(16) 0.0224(17) 0.0161(15) -0.0057(13) -0.0007(12) -0.0031(13)
C49 0.0273(17) 0.0202(17) 0.0191(16) -0.0044(13) -0.0058(13) 0.0054(13)
C50 0.0236(17) 0.0306(19) 0.0262(17) -0.0148(15) 0.0030(14) -0.0035(14)
C51 0.044(2) 0.066(3) 0.046(3) -0.018(2) 0.018(2) -0.024(2)
N7 0.0221(13) 0.0134(13) 0.0146(12) -0.0018(10) -0.0021(10) 0.0034(10)
N8 0.0232(13) 0.0150(13) 0.0168(13) -0.0058(10) -0.0046(10) -0.0002(10)
N9 0.0272(15) 0.0405(19) 0.0237(15) -0.0080(14) 0.0050(12) -0.0081(13)
O9 0.0289(12) 0.0152(11) 0.0188(11) -0.0012(9) 0.0016(9) -0.0014(9)
O10 0.0287(12) 0.0182(12) 0.0221(12) -0.0061(9) 0.0051(9) 0.0011(9)
O11 0.0241(11) 0.0153(11) 0.0213(11) -0.0065(9) -0.0041(9) -0.0009(9)
O12 0.0270(13) 0.064(2) 0.0361(15) -0.0253(14) -0.0003(11) -0.0142(12)
S5 0.0353(5) 0.0308(5) 0.0319(5) -0.0159(4) 0.0100(4) -0.0164(4)
S6 0.0356(5) 0.0209(4) 0.0210(4) -0.0040(3) 0.0004(3) -0.0026(3)

loop_
_atom_type_symbol
_atom_type_description
_atom_type_scat_dispersion_real
_atom_type_scat_dispersion_imag
_atom_type_scat_source
C C 0.0181 0.0096 'International Tables Vol C Tables 4.2.6.8 and 6.1.1.4'
H H 0.0000 0.0000 'International Tables Vol C Tables 4.2.6.8 and 6.1.1.4'
N N 0.0311 0.0189 'International Tables Vol C Tables 4.2.6.8 and 6.1.1.4'
O O 0.0492 0.0322 'International Tables Vol C Tables 4.2.6.8 and 6.1.1.4'
S S 0.3331 0.5567 'International Tables Vol C Tables 4.2.6.8 and 6.1.1.4'

loop_
_geom_angle_atom_site_label_1
_geom_angle_atom_site_label_2
_geom_angle_atom_site_label_3
_geom_angle
_geom_angle_site_symmetry_1
_geom_angle_site_symmetry_3
_geom_angle_publ_flag
C2 C1 C6 120.2(3) . . ?
C2 C1 H1 119.9 . . ?
C6 C1 H1 119.9 . . ?
C1 C2 C3 120.1(3) . . ?
C1 C2 H2 120.0 . . ?
C3 C2 H2 120.0 . . ?
C4 C3 C2 120.1(3) . . ?
C4 C3 H3 120.0 . . ?
C2 C3 H3 120.0 . . ?
C3 C4 C5 120.0(3) . . ?
C3 C4 H4 120.0 . . ?
C5 C4 H4 120.0 . . ?
C6 C5 C4 120.1(3) . . ?
C6 C5 H5 119.9 . . ?
C4 C5 H5 119.9 . . ?
C5 C6 C1 119.6(3) . . ?
C5 C6 C7 122.1(3) . . ?
C1 C6 C7 118.3(3) . . ?
O1 C7 C6 113.4(3) . . ?
O1 C7 H7A 108.9 . . ?
C6 C7 H7A 108.9 . . ?
O1 C7 H7B 108.9 . . ?
C6 C7 H7B 108.9 . . ?
H7A C7 H7B 107.7 . . ?
O2 C8 N1 124.1(3) . . ?
O2 C8 O1 124.2(3) . . ?
N1 C8 O1 111.8(3) . . ?
N1 C9 C12 111.3(3) . . ?
N1 C9 C11 113.3(3) . . ?
C12 C9 C11 111.5(3) . . ?
N1 C9 C10 111.2(2) . . ?
C12 C9 C10 111.7(3) . . ?
C11 C9 C10 97.1(3) . . ?
C9 C10 S1 92.0(2) . . ?
C9 C10 H10A 113.3 . . ?
S1 C10 H10A 113.3 . . ?
C9 C10 H10B 113.3 . . ?
S1 C10 H10B 113.3 . . ?
H10A C10 H10B 110.6 . . ?
C9 C11 S1 92.5(2) . . ?
C9 C11 H11A 113.2 . . ?
S1 C11 H11A 113.2 . . ?
C9 C11 H11B 113.2 . . ?
S1 C11 H11B 113.2 . . ?
H11A C11 H11B 110.6 . . ?
O3 C12 N2 122.4(3) . . ?
O3 C12 C9 120.3(3) . . ?
N2 C12 C9 117.3(3) . . ?
N2 C13 C16 111.9(2) . . ?
N2 C13 C15 113.5(3) . . ?
C16 C13 C15 114.4(2) . . ?
N2 C13 C14 109.6(2) . . ?
C16 C13 C14 110.1(3) . . ?
C15 C13 C14 96.2(3) . . ?
C13 C14 S2 91.9(2) . . ?
C13 C14 H14A 113.3 . . ?
S2 C14 H14A 113.3 . . ?
C13 C14 H14B 113.3 . . ?
S2 C14 H14B 113.3 . . ?
H14A C14 H14B 110.6 . . ?
C13 C15 S2 91.8(2) . . ?
C13 C15 H15A 113.3 . . ?
S2 C15 H15A 113.3 . . ?
C13 C15 H15B 113.3 . . ?
S2 C15 H15B 113.3 . . ?
H15A C15 H15B 110.6 . . ?
O4 C16 N3 123.8(3) . . ?
O4 C16 C13 119.4(3) . . ?
N3 C16 C13 116.6(3) . . ?
N3 C17 H17A 109.5 . . ?
N3 C17 H17B 109.5 . . ?
H17A C17 H17B 109.5 . . ?
N3 C17 H17C 109.5 . . ?
H17A C17 H17C 109.5 . . ?
H17B C17 H17C 109.5 . . ?
C8 N1 C9 117.7(3) . . ?
C8 N1 H1A 121.2 . . ?
C9 N1 H1A 121.2 . . ?
C12 N2 C13 119.9(2) . . ?
C12 N2 H2A 120.0 . . ?
C13 N2 H2A 120.0 . . ?
C16 N3 C17 123.1(3) . . ?
C16 N3 H3A 118.5 . . ?
C17 N3 H3A 118.5 . . ?
C8 O1 C7 115.6(3) . . ?
C11 S1 C10 78.40(16) . . ?
C14 S2 C15 77.88(17) . . ?
C23 C18 C19 120.2(3) . . ?
C23 C18 H18 119.9 . . ?
C19 C18 H18 119.9 . . ?
C20 C19 C18 120.0(3) . . ?
C20 C19 H19 120.0 . . ?
C18 C19 H19 120.0 . . ?
C21 C20 C19 120.1(3) . . ?
C21 C20 H20 120.0 . . ?
C19 C20 H20 120.0 . . ?
C20 C21 C22 120.0(4) . . ?
C20 C21 H21 120.0 . . ?
C22 C21 H21 120.0 . . ?
C21 C22 C23 120.4(3) . . ?
C21 C22 H22 119.8 . . ?
C23 C22 H22 119.8 . . ?
C18 C23 C22 119.4(3) . . ?
C18 C23 C24 119.3(3) . . ?
C22 C23 C24 121.3(3) . . ?
O5 C24 C23 113.8(3) . . ?
O5 C24 H24A 108.8 . . ?
C23 C24 H24A 108.8 . . ?
O5 C24 H24B 108.8 . . ?
C23 C24 H24B 108.8 . . ?
H24A C24 H24B 107.7 . . ?
O6 C25 O5 124.8(3) . . ?
O6 C25 N4 124.1(3) . . ?
O5 C25 N4 111.1(2) . . ?
N4 C26 C29 110.7(3) . . ?
N4 C26 C28 113.5(3) . . ?
C29 C26 C28 113.4(2) . . ?
N4 C26 C27 110.6(2) . . ?
C29 C26 C27 110.9(3) . . ?
C28 C26 C27 97.0(3) . . ?
C26 C27 S3 92.0(2) . . ?
C26 C27 H27A 113.3 . . ?
S3 C27 H27A 113.3 . . ?
C26 C27 H27B 113.3 . . ?
S3 C27 H27B 113.3 . . ?
H27A C27 H27B 110.6 . . ?
C26 C28 S3 91.2(2) . . ?
C26 C28 H28A 113.4 . . ?
S3 C28 H28A 113.4 . . ?
C26 C28 H28B 113.4 . . ?
S3 C28 H28B 113.4 . . ?
H28A C28 H28B 110.7 . . ?
O7 C29 N5 122.0(3) . . ?
O7 C29 C26 122.4(3) . . ?
N5 C29 C26 115.5(2) . . ?
N5 C30 C33 111.2(3) . . ?
N5 C30 C31 114.2(3) . . ?
C33 C30 C31 113.3(2) . . ?
N5 C30 C32 111.7(2) . . ?
C33 C30 C32 109.6(3) . . ?
C31 C30 C32 95.9(3) . . ?
C30 C31 S4 93.0(2) . . ?
C30 C31 H31A 113.1 . . ?
S4 C31 H31A 113.1 . . ?
C30 C31 H31B 113.1 . . ?
S4 C31 H31B 113.1 . . ?
H31A C31 H31B 110.5 . . ?
C30 C32 S4 92.2(2) . . ?
C30 C32 H32A 113.2 . . ?
S4 C32 H32A 113.2 . . ?
C30 C32 H32B 113.2 . . ?
S4 C32 H32B 113.2 . . ?
H32A C32 H32B 110.6 . . ?
O8 C33 N6 123.3(3) . . ?
O8 C33 C30 120.3(3) . . ?
N6 C33 C30 116.3(3) . . ?
N6 C34 H34A 109.5 . . ?
N6 C34 H34B 109.5 . . ?
H34A C34 H34B 109.5 . . ?
N6 C34 H34C 109.5 . . ?
H34A C34 H34C 109.5 . . ?
H34B C34 H34C 109.5 . . ?
C25 N4 C26 117.3(2) . . ?
C25 N4 H4A 121.3 . . ?
C26 N4 H4A 121.3 . . ?
C29 N5 C30 118.5(2) . . ?
C29 N5 H5A 120.7 . . ?
C30 N5 H5A 120.7 . . ?
C33 N6 C34 123.5(3) . . ?
C33 N6 H6 118.2 . . ?
C34 N6 H6 118.2 . . ?
C25 O5 C24 115.4(2) . . ?
C27 S3 C28 78.66(18) . . ?
C31 S4 C32 78.12(18) . . ?
C36 C35 C40 121.0(3) . . ?
C36 C35 H35 119.5 . . ?
C40 C35 H35 119.5 . . ?
C35 C36 C37 120.1(4) . . ?
C35 C36 H36 119.9 . . ?
C37 C36 H36 119.9 . . ?
C38 C37 C36 119.9(4) . . ?
C38 C37 H37 120.1 . . ?
C36 C37 H37 120.1 . . ?
C37 C38 C39 120.1(4) . . ?
C37 C38 H38 120.0 . . ?
C39 C38 H38 120.0 . . ?
C40 C39 C38 120.5(4) . . ?
C40 C39 H39 119.8 . . ?
C38 C39 H39 119.8 . . ?
C39 C40 C35 118.4(3) . . ?
C39 C40 C41 120.2(3) . . ?
C35 C40 C41 121.3(3) . . ?
O9 C41 C40 106.6(3) . . ?
O9 C41 H41A 110.4 . . ?
C40 C41 H41A 110.4 . . ?
O9 C41 H41B 110.4 . . ?
C40 C41 H41B 110.4 . . ?
H41A C41 H41B 108.6 . . ?
O10 C42 N7 125.6(3) . . ?
O10 C42 O9 123.5(3) . . ?
N7 C42 O9 110.9(3) . . ?
N7 C43 C46 108.6(3) . . ?
N7 C43 C44 113.5(3) . . ?
C46 C43 C44 117.1(3) . . ?
N7 C43 C45 112.2(3) . . ?
C46 C43 C45 109.4(3) . . ?
C44 C43 C45 95.5(2) . . ?
C43 C44 S5 92.4(2) . . ?
C43 C44 H44A 113.2 . . ?
S5 C44 H44A 113.2 . . ?
C43 C44 H44B 113.2 . . ?
S5 C44 H44B 113.2 . . ?
H44A C44 H44B 110.6 . . ?
C43 C45 S5 92.0(2) . . ?
C43 C45 H45A 113.3 . . ?
S5 C45 H45A 113.3 . . ?
C43 C45 H45B 113.3 . . ?
S5 C45 H45B 113.3 . . ?
H45A C45 H45B 110.6 . . ?
O11 C46 N8 121.9(3) . . ?
O11 C46 C43 120.1(3) . . ?
N8 C46 C43 118.0(3) . . ?
N8 C47 C50 113.4(3) . . ?
N8 C47 C49 108.8(3) . . ?
C50 C47 C49 111.3(3) . . ?
N8 C47 C48 111.7(3) . . ?
C50 C47 C48 115.1(3) . . ?
C49 C47 C48 95.0(3) . . ?
C47 C48 S6 91.2(2) . . ?
C47 C48 H48A 113.4 . . ?
S6 C48 H48A 113.4 . . ?
C47 C48 H48B 113.4 . . ?
S6 C48 H48B 113.4 . . ?
H48A C48 H48B 110.7 . . ?
C47 C49 S6 92.1(2) . . ?
C47 C49 H49A 113.3 . . ?
S6 C49 H49A 113.3 . . ?
C47 C49 H49B 113.3 . . ?
S6 C49 H49B 113.3 . . ?
H49A C49 H49B 110.6 . . ?
O12 C50 N9 122.9(3) . . ?
O12 C50 C47 119.0(3) . . ?
N9 C50 C47 118.0(3) . . ?
N9 C51 H51A 109.5 . . ?
N9 C51 H51B 109.5 . . ?
H51A C51 H51B 109.5 . . ?
N9 C51 H51C 109.5 . . ?
H51A C51 H51C 109.5 . . ?
H51B C51 H51C 109.5 . . ?
C42 N7 C43 118.6(3) . . ?
C42 N7 H7 120.7 . . ?
C43 N7 H7 120.7 . . ?
C46 N8 C47 122.6(3) . . ?
C46 N8 H8 118.7 . . ?
C47 N8 H8 118.7 . . ?
C50 N9 C51 120.9(3) . . ?
C50 N9 H9 119.6 . . ?
C51 N9 H9 119.6 . . ?
C42 O9 C41 117.0(3) . . ?
C44 S5 C45 77.43(16) . . ?
C49 S6 C48 77.01(16) . . ?

loop_
_geom_bond_atom_site_label_1
_geom_bond_atom_site_label_2
_geom_bond_distance
_geom_bond_site_symmetry_2
_geom_bond_publ_flag
C1 C2 1.381(5) . ?
C1 C6 1.383(5) . ?
C1 H1 0.9500 . ?
C2 C3 1.386(6) . ?
C2 H2 0.9500 . ?
C3 C4 1.370(6) . ?
C3 H3 0.9500 . ?
C4 C5 1.392(5) . ?
C4 H4 0.9500 . ?
C5 C6 1.382(5) . ?
C5 H5 0.9500 . ?
C6 C7 1.510(5) . ?
C7 O1 1.435(4) . ?
C7 H7A 0.9900 . ?
C7 H7B 0.9900 . ?
C8 O2 1.218(4) . ?
C8 N1 1.341(4) . ?
C8 O1 1.354(4) . ?
C9 N1 1.454(4) . ?
C9 C12 1.535(4) . ?
C9 C11 1.543(5) . ?
C9 C10 1.548(5) . ?
C10 S1 1.836(4) . ?
C10 H10A 0.9900 . ?
C10 H10B 0.9900 . ?
C11 S1 1.829(4) . ?
C11 H11A 0.9900 . ?
C11 H11B 0.9900 . ?
C12 O3 1.230(4) . ?
C12 N2 1.343(4) . ?
C13 N2 1.463(4) . ?
C13 C16 1.533(4) . ?
C13 C15 1.541(5) . ?
C13 C14 1.551(4) . ?
C14 S2 1.825(4) . ?
C14 H14A 0.9900 . ?
C14 H14B 0.9900 . ?
C15 S2 1.837(4) . ?
C15 H15A 0.9900 . ?
C15 H15B 0.9900 . ?
C16 O4 1.237(4) . ?
C16 N3 1.325(4) . ?
C17 N3 1.447(4) . ?
C17 H17A 0.9800 . ?
C17 H17B 0.9800 . ?
C17 H17C 0.9800 . ?
N1 H1A 0.8800 . ?
N2 H2A 0.8800 . ?
N3 H3A 0.8800 . ?
C18 C23 1.383(5) . ?
C18 C19 1.395(5) . ?
C18 H18 0.9500 . ?
C19 C20 1.386(6) . ?
C19 H19 0.9500 . ?
C20 C21 1.379(5) . ?
C20 H20 0.9500 . ?
C21 C22 1.391(5) . ?
C21 H21 0.9500 . ?
C22 C23 1.392(5) . ?
C22 H22 0.9500 . ?
C23 C24 1.508(5) . ?
C24 O5 1.443(4) . ?
C24 H24A 0.9900 . ?
C24 H24B 0.9900 . ?
C25 O6 1.213(4) . ?
C25 O5 1.337(4) . ?
C25 N4 1.349(4) . ?
C26 N4 1.452(4) . ?
C26 C29 1.523(4) . ?
C26 C28 1.545(5) . ?
C26 C27 1.549(4) . ?
C27 S3 1.815(4) . ?
C27 H27A 0.9900 . ?
C27 H27B 0.9900 . ?
C28 S3 1.841(4) . ?
C28 H28A 0.9900 . ?
C28 H28B 0.9900 . ?
C29 O7 1.226(4) . ?
C29 N5 1.358(4) . ?
C30 N5 1.440(4) . ?
C30 C33 1.538(4) . ?
C30 C31 1.542(4) . ?
C30 C32 1.560(4) . ?
C31 S4 1.826(4) . ?
C31 H31A 0.9900 . ?
C31 H31B 0.9900 . ?
C32 S4 1.831(4) . ?
C32 H32A 0.9900 . ?
C32 H32B 0.9900 . ?
C33 O8 1.236(4) . ?
C33 N6 1.320(4) . ?
C34 N6 1.453(4) . ?
C34 H34A 0.9800 . ?
C34 H34B 0.9800 . ?
C34 H34C 0.9800 . ?
N4 H4A 0.8800 . ?
N5 H5A 0.8800 . ?
N6 H6 0.8800 . ?
C35 C36 1.376(6) . ?
C35 C40 1.394(5) . ?
C35 H35 0.9500 . ?
C36 C37 1.376(6) . ?
C36 H36 0.9500 . ?
C37 C38 1.375(6) . ?
C37 H37 0.9500 . ?
C38 C39 1.396(6) . ?
C38 H38 0.9500 . ?
C39 C40 1.380(5) . ?
C39 H39 0.9500 . ?
C40 C41 1.494(5) . ?
C41 O9 1.455(4) . ?
C41 H41A 0.9900 . ?
C41 H41B 0.9900 . ?
C42 O10 1.212(4) . ?
C42 N7 1.334(4) . ?
C42 O9 1.357(4) . ?
C43 N7 1.445(4) . ?
C43 C46 1.532(4) . ?
C43 C44 1.543(5) . ?
C43 C45 1.552(4) . ?
C44 S5 1.829(4) . ?
C44 H44A 0.9900 . ?
C44 H44B 0.9900 . ?
C45 S5 1.833(4) . ?
C45 H45A 0.9900 . ?
C45 H45B 0.9900 . ?
C46 O11 1.236(4) . ?
C46 N8 1.337(4) . ?
C47 N8 1.456(4) . ?
C47 C50 1.534(5) . ?
C47 C49 1.538(5) . ?
C47 C48 1.547(5) . ?
C48 S6 1.834(4) . ?
C48 H48A 0.9900 . ?
C48 H48B 0.9900 . ?
C49 S6 1.819(4) . ?
C49 H49A 0.9900 . ?
C49 H49B 0.9900 . ?
C50 O12 1.227(4) . ?
C50 N9 1.337(5) . ?
C51 N9 1.463(5) . ?
C51 H51A 0.9800 . ?
C51 H51B 0.9800 . ?
C51 H51C 0.9800 . ?
N7 H7 0.8800 . ?
N8 H8 0.8800 . ?
N9 H9 0.8800 . ?
